data_4335352
loop_
_publ_author_name
'Zhongjing Li'
'Ekaterina Badaeva'
'Angel Ugrinov'
'Svetlana Kilina'
'Wenfang Sun'

_publ_contact_author_name 'Wenfang Sun'
_publ_contact_author_phone '701 231-6254'
_publ_section_title
;
 Platinum Chloride Complexes Containing
 6-[9,9-Di(2-ethylhexyl)-7-R-9H-fluoren-2-yl]-2,2'-bipyridine Ligand (R =
 NO2, CHO, Benzothiazol-2-yl,n-Bu, Carbazol-9-yl, NPh2): Tunable
 Photophysics and Reverse Saturable Absorption
;
_journal_name_full 'Inorganic Chemistry'
_journal_page_first 7578
_journal_page_last 7592
_journal_paper_doi 10.1021/ic400683u
_journal_volume 52
_journal_year 2013
_chemical_formula_moiety 'C39 H46 Cl N3 O2 Pt, C H2 Cl2'
_chemical_formula_sum 'C40 H48 Cl3 N3 O2 Pt'
_chemical_formula_weight 904.25
_chemical_name_systematic
;
 ?
;
_space_group_IT_number 14
_space_group_name_Hall '-P 2yn'
_symmetry_cell_setting monoclinic
_symmetry_space_group_name_Hall '-P 2yn'
_symmetry_space_group_name_H-M 'P 1 21/n 1'
_atom_sites_solution_hydrogens geom
_atom_sites_solution_primary direct
_atom_sites_solution_secondary difmap
_audit_creation_method SHELXL-97
_cell_angle_alpha 90.00
_cell_angle_beta 90.4890(10)
_cell_angle_gamma 90.00
_cell_formula_units_Z 4
_cell_length_a 12.7116(9)
_cell_length_b 17.5310(11)
_cell_length_c 17.1311(11)
_cell_measurement_reflns_used 9037
_cell_measurement_temperature 100(2)
_cell_measurement_theta_max 28.11
_cell_measurement_theta_min 2.30
_cell_volume 3817.5(4)
_computing_cell_refinement 'Bruker SAINT'
_computing_data_collection 'Bruker APEX2'
_computing_data_reduction 'Bruker SAINT'
_computing_molecular_graphics 'Bruker SHELXTL'
_computing_publication_material 'Bruker SHELXTL'
_computing_structure_refinement 'SHELXL-97 (Sheldrick, 2008)'
_computing_structure_solution 'SHELXS-97 (Sheldrick, 2008)'
_diffrn_ambient_temperature 100(2)
_diffrn_measured_fraction_theta_full 0.981
_diffrn_measured_fraction_theta_max 0.981
_diffrn_measurement_device_type 'Bruker APEX-II CCD'
_diffrn_measurement_method '\f and \w scans'
_diffrn_radiation_monochromator graphite
_diffrn_radiation_source 'fine-focus sealed tube'
_diffrn_radiation_type MoK\a
_diffrn_radiation_wavelength 0.71073
_diffrn_reflns_av_R_equivalents 0.0383
_diffrn_reflns_av_sigmaI/netI 0.0305
_diffrn_reflns_limit_h_max 18
_diffrn_reflns_limit_h_min -18
_diffrn_reflns_limit_k_max 24
_diffrn_reflns_limit_k_min -25
_diffrn_reflns_limit_l_max 22
_diffrn_reflns_limit_l_min -24
_diffrn_reflns_number 65292
_diffrn_reflns_theta_full 30.53
_diffrn_reflns_theta_max 30.53
_diffrn_reflns_theta_min 1.66
_exptl_absorpt_coefficient_mu 3.924
_exptl_absorpt_correction_T_max 0.7215
_exptl_absorpt_correction_T_min 0.3620
_exptl_absorpt_correction_type multi-scan
_exptl_absorpt_process_details 'Acta Cryst (1995). A51, 33-38'
_exptl_crystal_colour orange
_exptl_crystal_density_diffrn 1.573
_exptl_crystal_description rod
_exptl_crystal_F_000 1816
_exptl_crystal_size_max 0.33
_exptl_crystal_size_mid 0.12
_exptl_crystal_size_min 0.09
_refine_diff_density_max 1.614
_refine_diff_density_min -0.565
_refine_diff_density_rms 0.103
_refine_ls_extinction_method none
_refine_ls_goodness_of_fit_ref 1.022
_refine_ls_hydrogen_treatment constr
_refine_ls_matrix_type full
_refine_ls_number_parameters 540
_refine_ls_number_reflns 11451
_refine_ls_number_restraints 578
_refine_ls_restrained_S_all 1.002
_refine_ls_R_factor_all 0.0529
_refine_ls_R_factor_gt 0.0317
_refine_ls_shift/su_max 0.003
_refine_ls_shift/su_mean 0.000
_refine_ls_structure_factor_coef Fsqd
_refine_ls_weighting_details 'calc w=1/[\s^2^(Fo^2^)+(0.0369P)^2^+5.5145P] where P=(Fo^2^+2Fc^2^)/3'
_refine_ls_weighting_scheme calc
_refine_ls_wR_factor_gt 0.0731
_refine_ls_wR_factor_ref 0.0827
_reflns_number_gt 8722
_reflns_number_total 11451
_reflns_threshold_expression >2sigma(I)
_cod_data_source_file ic400683u_si_002.cif
_cod_data_source_block mo_zxl2_0m
_cod_database_code 4335352

loop_
_symmetry_equiv_pos_as_xyz
'x, y, z'
'-x+1/2, y+1/2, -z+1/2'
'-x, -y, -z'
'x-1/2, -y-1/2, z-1/2'

loop_
_atom_site_label
_atom_site_type_symbol
_atom_site_fract_x
_atom_site_fract_y
_atom_site_fract_z
_atom_site_U_iso_or_equiv
_atom_site_adp_type
_atom_site_occupancy
_atom_site_symmetry_multiplicity
_atom_site_calc_flag
_atom_site_refinement_flags
_atom_site_disorder_assembly
_atom_site_disorder_group
Pt Pt 0.846494(10) 1.034537(7) 0.919968(7) 0.03019(4) Uani 1 1 d U . .
Cl Cl 0.70802(7) 1.07987(6) 0.99157(6) 0.0468(2) Uani 1 1 d U . .
O1 O 0.1652(3) 0.7476(2) 0.7799(3) 0.0921(14) Uani 1 1 d U . .
O2 O 0.2502(3) 0.6723(2) 0.7021(2) 0.0835(12) Uani 1 1 d U . .
N1 N 0.9659(2) 0.99849(15) 0.86014(15) 0.0323(5) Uani 1 1 d U . .
N2 N 0.9663(2) 1.10207(15) 0.96933(15) 0.0319(5) Uani 1 1 d U . .
N3 N 0.2468(3) 0.7254(2) 0.7498(3) 0.0707(12) Uani 1 1 d U . .
C23 C 0.7702(3) 0.95713(18) 0.85652(19) 0.0335(7) Uani 1 1 d U . .
C11 C 0.8376(3) 0.91884(19) 0.80300(19) 0.0351(7) Uani 1 1 d U . .
C12 C 0.8001(3) 0.8611(2) 0.7528(2) 0.0417(8) Uani 1 1 d U . .
H3 H 0.8457 0.8370 0.7168 0.050 Uiso 1 1 calc R . .
C13 C 0.6955(3) 0.8404(2) 0.7570(2) 0.0419(8) Uani 1 1 d U . .
C21 C 0.6300(3) 0.8762(2) 0.8107(2) 0.0402(8) Uani 1 1 d U . .
C20 C 0.5249(3) 0.8425(2) 0.8050(2) 0.0444(8) Uani 1 1 d U . .
C19 C 0.4345(3) 0.8586(2) 0.8461(2) 0.0498(9) Uani 1 1 d U . .
H7 H 0.4350 0.8964 0.8858 0.060 Uiso 1 1 calc R . .
C18 C 0.3437(3) 0.8188(2) 0.8288(3) 0.0543(10) Uani 1 1 d U . .
H8 H 0.2807 0.8288 0.8564 0.065 Uiso 1 1 calc R . .
C17 C 0.3459(4) 0.7639(2) 0.7701(3) 0.0578(11) Uani 1 1 d U . .
C15 C 0.5267(3) 0.7858(2) 0.7467(2) 0.0487(9) Uani 1 1 d U . .
C16 C 0.4360(4) 0.7456(2) 0.7293(3) 0.0561(11) Uani 1 1 d U . .
H11 H 0.4355 0.7068 0.6906 0.067 Uiso 1 1 calc R . .
C14 C 0.6349(4) 0.7792(2) 0.7106(2) 0.0498(9) Uani 1 1 d U B .
C24 C 0.6337(5) 0.7944(3) 0.6214(3) 0.0707(14) Uani 1 1 d U . .
H13A H 0.5907 0.7548 0.5949 0.085 Uiso 1 1 calc R A 1
H13B H 0.7062 0.7910 0.6012 0.085 Uiso 1 1 calc R A 1
C32 C 0.6825(4) 0.6993(2) 0.7225(3) 0.0560(10) Uani 1 1 d U . .
H14A H 0.6379 0.6621 0.6940 0.067 Uiso 1 1 calc R B .
H14B H 0.7527 0.6986 0.6979 0.067 Uiso 1 1 calc R . .
C33 C 0.6950(4) 0.6716(2) 0.8067(3) 0.0562(10) Uani 1 1 d U B .
H15 H 0.6671 0.7125 0.8415 0.067 Uiso 1 1 calc R . .
C38 C 0.6261(5) 0.6000(3) 0.8186(4) 0.0867(17) Uani 1 1 d U . .
H16A H 0.5544 0.6111 0.7986 0.104 Uiso 1 1 calc R B .
H16B H 0.6551 0.5580 0.7867 0.104 Uiso 1 1 calc R . .
C39 C 0.6183(9) 0.5746(6) 0.8969(6) 0.177(5) Uani 1 1 d U B .
H17A H 0.6788 0.5422 0.9097 0.266 Uiso 1 1 calc R . .
H17B H 0.5532 0.5452 0.9031 0.266 Uiso 1 1 calc R . .
H17C H 0.6173 0.6187 0.9320 0.266 Uiso 1 1 calc R . .
C34 C 0.8058(4) 0.6606(3) 0.8268(3) 0.0683(12) Uani 1 1 d U . .
H18A H 0.8104 0.6498 0.8835 0.082 Uiso 1 1 calc R B .
H18B H 0.8427 0.7094 0.8177 0.082 Uiso 1 1 calc R . .
C35 C 0.8663(4) 0.5977(3) 0.7841(3) 0.0728(14) Uani 1 1 d U B .
H19A H 0.8397 0.5473 0.8010 0.087 Uiso 1 1 calc R . .
H19B H 0.8529 0.6024 0.7273 0.087 Uiso 1 1 calc R . .
C36 C 0.9805(5) 0.6013(4) 0.7989(5) 0.115(3) Uani 1 1 d U . .
H20A H 0.9940 0.5897 0.8546 0.138 Uiso 1 1 calc R B .
H20B H 1.0049 0.6540 0.7890 0.138 Uiso 1 1 calc R . .
C37 C 1.0475(6) 0.5445(4) 0.7473(6) 0.124(3) Uani 1 1 d U B .
H21A H 1.0242 0.4920 0.7566 0.186 Uiso 1 1 calc R . .
H21B H 1.1221 0.5493 0.7613 0.186 Uiso 1 1 calc R . .
H21C H 1.0376 0.5571 0.6919 0.186 Uiso 1 1 calc R . .
C4 C 1.1511(3) 1.1265(2) 0.9627(2) 0.0448(8) Uani 1 1 d U . .
H22 H 1.2175 1.1164 0.9400 0.054 Uiso 1 1 calc R . .
C3 C 1.1419(3) 1.1798(2) 1.0218(2) 0.0476(9) Uani 1 1 d U . .
H23 H 1.2022 1.2069 1.0399 0.057 Uiso 1 1 calc R . .
C22 C 0.6656(3) 0.9346(2) 0.8597(2) 0.0373(7) Uani 1 1 d U . .
H24 H 0.6187 0.9586 0.8949 0.045 Uiso 1 1 calc R . .
C10 C 0.9483(3) 0.94265(19) 0.80613(19) 0.0359(7) Uani 1 1 d U . .
C6 C 1.0616(3) 1.02842(19) 0.8752(2) 0.0369(7) Uani 1 1 d U . .
C7 C 1.1483(3) 1.0023(2) 0.8346(2) 0.0470(9) Uani 1 1 d U . .
H27 H 1.2165 1.0222 0.8449 0.056 Uiso 1 1 calc R . .
C8 C 1.1330(3) 0.9466(3) 0.7787(3) 0.0509(10) Uani 1 1 d U . .
H28 H 1.1915 0.9288 0.7498 0.061 Uiso 1 1 calc R . .
C9 C 1.0341(3) 0.9161(2) 0.7637(2) 0.0441(8) Uani 1 1 d U . .
H29 H 1.0250 0.8777 0.7252 0.053 Uiso 1 1 calc R . .
C5 C 1.0616(3) 1.08773(19) 0.9371(2) 0.0370(7) Uani 1 1 d U . .
C1 C 0.9589(3) 1.15368(19) 1.0269(2) 0.0371(7) Uani 1 1 d U . .
H31 H 0.8921 1.1632 1.0494 0.045 Uiso 1 1 calc R . .
C2 C 1.0457(3) 1.1935(2) 1.0542(2) 0.0436(8) Uani 1 1 d U . .
H32 H 1.0386 1.2298 1.0949 0.052 Uiso 1 1 calc R . .
C25 C 0.5848(11) 0.8792(8) 0.6016(7) 0.063(2) Uani 0.520(6) 1 d PU B 1
H33 H 0.5678 0.9045 0.6523 0.076 Uiso 0.520(6) 1 calc PR B 1
C26 C 0.6761(10) 0.9203(8) 0.5669(6) 0.081(3) Uani 0.520(6) 1 d PU B 1
H35A H 0.7369 0.9155 0.6031 0.098 Uiso 0.520(6) 1 calc PR B 1
H35B H 0.6582 0.9751 0.5632 0.098 Uiso 0.520(6) 1 calc PR B 1
C30 C 0.4845(12) 0.8839(10) 0.5478(9) 0.096(4) Uani 0.520(6) 1 d PU B 1
H37A H 0.4796 0.9367 0.5274 0.115 Uiso 0.520(6) 1 calc PR B 1
H37B H 0.4959 0.8500 0.5025 0.115 Uiso 0.520(6) 1 calc PR B 1
C27 C 0.7097(11) 0.8933(9) 0.4875(7) 0.081(3) Uani 0.520(6) 1 d PU B 1
H39A H 0.6493 0.8986 0.4510 0.098 Uiso 0.520(6) 1 calc PR B 1
H39B H 0.7272 0.8384 0.4909 0.098 Uiso 0.520(6) 1 calc PR B 1
C28 C 0.8037(13) 0.9355(9) 0.4533(10) 0.114(5) Uani 0.520(6) 1 d PU B 1
H41A H 0.7842 0.9899 0.4480 0.137 Uiso 0.520(6) 1 calc PR B 1
H41B H 0.8621 0.9326 0.4918 0.137 Uiso 0.520(6) 1 calc PR B 1
C29 C 0.8437(13) 0.9100(9) 0.3786(8) 0.114(5) Uani 0.520(6) 1 d PU B 1
H43A H 0.8729 0.8585 0.3841 0.170 Uiso 0.520(6) 1 calc PR B 1
H43B H 0.8990 0.9449 0.3612 0.170 Uiso 0.520(6) 1 calc PR B 1
H43C H 0.7864 0.9094 0.3400 0.170 Uiso 0.520(6) 1 calc PR B 1
C31 C 0.3854(11) 0.8649(10) 0.5806(9) 0.088(4) Uani 0.520(6) 1 d PU B 1
H45A H 0.3805 0.8095 0.5869 0.131 Uiso 0.520(6) 1 calc PR B 1
H45B H 0.3288 0.8826 0.5459 0.131 Uiso 0.520(6) 1 calc PR B 1
H45C H 0.3787 0.8896 0.6317 0.131 Uiso 0.520(6) 1 calc PR B 1
C25B C 0.6376(11) 0.8700(8) 0.5855(7) 0.064(3) Uani 0.480(6) 1 d PU B 2
H34 H 0.6969 0.8988 0.6104 0.077 Uiso 0.480(6) 1 calc PR B 2
C26B C 0.5325(12) 0.9126(7) 0.6053(7) 0.075(3) Uani 0.480(6) 1 d PU B 2
H36A H 0.5249 0.9154 0.6627 0.090 Uiso 0.480(6) 1 calc PR B 2
H36B H 0.5358 0.9653 0.5850 0.090 Uiso 0.480(6) 1 calc PR B 2
C30B C 0.6523(12) 0.8727(10) 0.4981(7) 0.092(4) Uani 0.480(6) 1 d PU B 2
H38A H 0.6364 0.9248 0.4791 0.110 Uiso 0.480(6) 1 calc PR B 2
H38B H 0.6019 0.8372 0.4729 0.110 Uiso 0.480(6) 1 calc PR B 2
C27B C 0.4378(13) 0.8729(13) 0.5708(11) 0.083(4) Uani 0.480(6) 1 d PU B 2
H40A H 0.4423 0.8173 0.5804 0.100 Uiso 0.480(6) 1 calc PR B 2
H40B H 0.4344 0.8816 0.5138 0.100 Uiso 0.480(6) 1 calc PR B 2
C28B C 0.3414(11) 0.9055(8) 0.6094(8) 0.082(3) Uani 0.480(6) 1 d PU B 2
H42A H 0.3346 0.9602 0.5963 0.098 Uiso 0.480(6) 1 calc PR B 2
H42B H 0.3486 0.9009 0.6668 0.098 Uiso 0.480(6) 1 calc PR B 2
C29B C 0.2395(10) 0.8609(8) 0.5806(7) 0.086(4) Uani 0.480(6) 1 d PU B 2
H44A H 0.2417 0.8546 0.5238 0.128 Uiso 0.480(6) 1 calc PR B 2
H44B H 0.1765 0.8899 0.5947 0.128 Uiso 0.480(6) 1 calc PR B 2
H44C H 0.2372 0.8106 0.6055 0.128 Uiso 0.480(6) 1 calc PR B 2
C31B C 0.7651(14) 0.8510(12) 0.4742(9) 0.124(6) Uani 0.480(6) 1 d PU B 2
H46A H 0.8157 0.8754 0.5097 0.187 Uiso 0.480(6) 1 calc PR B 2
H46B H 0.7778 0.8682 0.4206 0.187 Uiso 0.480(6) 1 calc PR B 2
H46C H 0.7736 0.7955 0.4770 0.187 Uiso 0.480(6) 1 calc PR B 2
Cl1S Cl 1.07683(17) 0.6622(2) 0.51856(17) 0.0998(15) Uani 0.563(4) 1 d PU C 3
Cl2S Cl 0.9528(3) 0.79004(19) 0.57402(17) 0.1006(12) Uani 0.563(4) 1 d PU C 3
C1S C 0.9962(10) 0.7011(7) 0.5920(7) 0.063(3) Uani 0.563(4) 1 d PU C 3
H1S1 H 0.9346 0.6672 0.5988 0.075 Uiso 0.563(4) 1 calc PR C 3
H1S2 H 1.0362 0.7013 0.6418 0.075 Uiso 0.563(4) 1 calc PR C 3
Cl3S Cl 1.0714(2) 0.5823(2) 0.5669(2) 0.0841(13) Uani 0.437(4) 1 d PU C 4
Cl4S Cl 1.0451(9) 0.7503(5) 0.5688(6) 0.212(4) Uani 0.437(4) 1 d PU C 4
C2S C 1.0089(17) 0.6660(11) 0.6100(12) 0.093(5) Uani 0.437(4) 1 d PU C 4
H2S1 H 0.9317 0.6605 0.6051 0.111 Uiso 0.437(4) 1 calc PR C 4
H2S2 H 1.0266 0.6676 0.6664 0.111 Uiso 0.437(4) 1 calc PR C 4

loop_
_atom_site_aniso_label
_atom_site_aniso_U_11
_atom_site_aniso_U_22
_atom_site_aniso_U_33
_atom_site_aniso_U_23
_atom_site_aniso_U_13
_atom_site_aniso_U_12
Pt 0.04037(7) 0.02263(6) 0.02747(6) -0.00091(5) -0.00629(4) 0.00031(5)
Cl 0.0436(5) 0.0475(5) 0.0492(5) -0.0212(4) -0.0037(4) 0.0026(4)
O1 0.057(2) 0.075(3) 0.144(4) -0.048(3) -0.019(2) -0.0090(18)
O2 0.076(2) 0.074(2) 0.100(3) -0.041(2) -0.018(2) -0.0233(19)
N1 0.0421(14) 0.0253(13) 0.0295(13) 0.0065(10) -0.0048(11) -0.0003(11)
N2 0.0421(14) 0.0237(12) 0.0299(13) 0.0043(10) -0.0072(11) -0.0021(11)
N3 0.063(2) 0.055(2) 0.094(3) -0.020(2) -0.022(2) -0.015(2)
C23 0.0487(18) 0.0246(15) 0.0270(15) -0.0008(11) -0.0055(13) 0.0012(13)
C11 0.0475(18) 0.0282(16) 0.0297(16) -0.0006(12) -0.0010(13) -0.0008(13)
C12 0.060(2) 0.0321(17) 0.0335(18) -0.0054(14) 0.0010(15) 0.0006(15)
C13 0.056(2) 0.0334(18) 0.0361(18) -0.0108(14) -0.0043(15) -0.0024(15)
C21 0.0510(19) 0.0364(18) 0.0332(17) -0.0062(13) -0.0080(14) -0.0042(15)
C20 0.054(2) 0.0377(19) 0.042(2) -0.0117(15) -0.0083(16) -0.0068(16)
C19 0.053(2) 0.047(2) 0.049(2) -0.0140(18) -0.0070(17) -0.0079(18)
C18 0.054(2) 0.049(2) 0.061(3) -0.0136(19) -0.0070(19) -0.0080(18)
C17 0.059(2) 0.045(2) 0.069(3) -0.015(2) -0.021(2) -0.0118(19)
C15 0.059(2) 0.038(2) 0.049(2) -0.0160(16) -0.0102(17) -0.0052(17)
C16 0.063(2) 0.043(2) 0.062(3) -0.0190(19) -0.015(2) -0.0078(19)
C14 0.068(2) 0.038(2) 0.043(2) -0.0161(15) -0.0034(18) -0.0085(17)
C24 0.111(4) 0.060(3) 0.041(2) -0.0165(19) -0.008(2) -0.029(3)
C32 0.075(3) 0.041(2) 0.052(2) -0.0222(17) -0.001(2) -0.0038(19)
C33 0.078(3) 0.036(2) 0.054(2) -0.0148(17) 0.004(2) -0.0004(19)
C38 0.088(4) 0.060(3) 0.112(5) 0.000(3) 0.004(4) -0.014(3)
C39 0.265(13) 0.126(8) 0.141(7) 0.020(6) 0.064(8) -0.082(8)
C34 0.093(3) 0.051(3) 0.061(3) -0.007(2) -0.006(3) -0.010(2)
C35 0.076(3) 0.052(3) 0.090(4) -0.013(3) -0.022(3) 0.005(2)
C36 0.087(4) 0.092(5) 0.167(7) -0.026(5) -0.009(5) -0.003(4)
C37 0.076(4) 0.078(5) 0.219(10) -0.023(5) -0.006(5) 0.003(3)
C4 0.046(2) 0.041(2) 0.047(2) 0.0081(15) -0.0070(16) -0.0080(16)
C3 0.056(2) 0.0363(19) 0.050(2) 0.0082(16) -0.0153(18) -0.0144(17)
C22 0.0475(19) 0.0334(17) 0.0309(16) -0.0074(13) -0.0041(14) -0.0006(14)
C10 0.0513(19) 0.0273(15) 0.0291(16) 0.0035(12) -0.0008(14) 0.0023(14)
C6 0.0454(18) 0.0318(17) 0.0334(16) 0.0071(13) -0.0036(13) -0.0007(14)
C7 0.044(2) 0.049(2) 0.048(2) 0.0028(17) -0.0011(16) -0.0032(17)
C8 0.049(2) 0.054(2) 0.049(2) 0.0006(18) 0.0094(18) 0.0082(18)
C9 0.056(2) 0.0383(19) 0.0382(19) -0.0017(15) 0.0036(16) 0.0047(16)
C5 0.0451(18) 0.0301(17) 0.0356(17) 0.0104(12) -0.0062(14) -0.0049(13)
C1 0.0510(19) 0.0271(16) 0.0331(17) 0.0016(12) -0.0087(14) -0.0019(14)
C2 0.061(2) 0.0292(17) 0.0408(19) 0.0013(14) -0.0160(16) -0.0072(15)
C25 0.083(7) 0.069(6) 0.038(5) -0.015(4) -0.006(4) -0.016(6)
C26 0.103(7) 0.075(6) 0.066(6) -0.005(5) -0.007(5) -0.013(6)
C30 0.107(8) 0.091(9) 0.088(10) -0.020(8) -0.033(7) -0.017(7)
C27 0.081(8) 0.094(9) 0.068(6) -0.007(6) 0.003(5) 0.025(6)
C28 0.132(11) 0.101(10) 0.110(10) 0.002(9) 0.028(8) 0.007(9)
C29 0.152(13) 0.111(11) 0.078(8) 0.022(7) 0.034(8) 0.023(10)
C31 0.085(7) 0.096(10) 0.081(9) -0.031(8) -0.029(7) 0.021(8)
C25B 0.082(6) 0.068(6) 0.042(5) -0.014(4) -0.007(5) -0.030(6)
C26B 0.116(7) 0.057(6) 0.051(6) 0.002(5) -0.017(6) -0.020(5)
C30B 0.104(9) 0.119(10) 0.051(5) 0.013(6) -0.007(6) -0.048(7)
C27B 0.078(7) 0.106(11) 0.066(8) 0.009(7) 0.008(7) -0.017(9)
C28B 0.107(7) 0.069(8) 0.070(7) 0.004(6) 0.001(6) 0.011(6)
C29B 0.081(7) 0.100(10) 0.076(8) -0.003(7) 0.002(6) 0.016(6)
C31B 0.128(12) 0.156(16) 0.090(10) -0.016(11) 0.038(9) -0.013(12)
Cl1S 0.0469(12) 0.163(3) 0.089(2) -0.074(2) -0.0119(11) 0.0303(15)
Cl2S 0.142(3) 0.090(2) 0.0705(17) -0.0082(14) 0.0131(17) 0.0363(19)
C1S 0.063(6) 0.079(7) 0.046(5) 0.002(5) 0.007(4) -0.002(5)
Cl3S 0.0517(16) 0.119(3) 0.081(2) -0.026(2) 0.0026(14) -0.0028(16)
Cl4S 0.283(12) 0.143(5) 0.210(8) 0.046(6) -0.011(8) 0.007(7)
C2S 0.080(10) 0.123(10) 0.076(12) -0.024(9) 0.001(9) 0.005(10)

loop_
_atom_type_symbol
_atom_type_description
_atom_type_scat_dispersion_real
_atom_type_scat_dispersion_imag
_atom_type_scat_source
C C 0.0033 0.0016 'International Tables Vol C Tables 4.2.6.8 and 6.1.1.4'
H H 0.0000 0.0000 'International Tables Vol C Tables 4.2.6.8 and 6.1.1.4'
N N 0.0061 0.0033 'International Tables Vol C Tables 4.2.6.8 and 6.1.1.4'
O O 0.0106 0.0060 'International Tables Vol C Tables 4.2.6.8 and 6.1.1.4'
Cl Cl 0.1484 0.1585 'International Tables Vol C Tables 4.2.6.8 and 6.1.1.4'
Pt Pt -1.7033 8.3905 'International Tables Vol C Tables 4.2.6.8 and 6.1.1.4'

loop_
_geom_angle_atom_site_label_1
_geom_angle_atom_site_label_2
_geom_angle_atom_site_label_3
_geom_angle
N1 Pt C23 82.48(13)
N1 Pt N2 80.14(11)
C23 Pt N2 162.56(13)
N1 Pt Cl 178.49(9)
C23 Pt Cl 98.97(11)
N2 Pt Cl 98.42(8)
C6 N1 C10 123.5(3)
C6 N1 Pt 118.7(2)
C10 N1 Pt 117.8(2)
C1 N2 C5 119.5(3)
C1 N2 Pt 128.3(2)
C5 N2 Pt 112.2(2)
O1 N3 O2 123.4(4)
O1 N3 C17 118.8(4)
O2 N3 C17 117.8(4)
C22 C23 C11 118.1(3)
C22 C23 Pt 129.5(3)
C11 C23 Pt 112.3(3)
C12 C11 C23 121.8(3)
C12 C11 C10 123.1(3)
C23 C11 C10 115.0(3)
C13 C12 C11 118.6(3)
C13 C12 H3 120.7
C11 C12 H3 120.7
C12 C13 C21 119.8(3)
C12 C13 C14 129.4(3)
C21 C13 C14 110.8(3)
C13 C21 C22 122.2(4)
C13 C21 C20 108.9(3)
C22 C21 C20 128.9(4)
C19 C20 C15 121.6(4)
C19 C20 C21 130.3(3)
C15 C20 C21 108.2(3)
C18 C19 C20 119.0(4)
C18 C19 H7 120.5
C20 C19 H7 120.5
C19 C18 C17 118.9(4)
C19 C18 H8 120.5
C17 C18 H8 120.5
C16 C17 C18 123.1(4)
C16 C17 N3 119.1(4)
C18 C17 N3 117.8(4)
C16 C15 C20 119.6(4)
C16 C15 C14 129.1(4)
C20 C15 C14 111.3(3)
C15 C16 C17 117.7(4)
C15 C16 H11 121.1
C17 C16 H11 121.1
C15 C14 C13 100.9(3)
C15 C14 C32 111.9(4)
C13 C14 C32 111.8(3)
C15 C14 C24 112.8(4)
C13 C14 C24 113.0(3)
C32 C14 C24 106.6(3)
C25B C24 C14 124.7(6)
C25B C24 C25 26.9(5)
C14 C24 C25 111.0(5)
C25B C24 H13A 117.6
C14 C24 H13A 109.4
C25 C24 H13A 109.4
C25B C24 H13B 82.6
C14 C24 H13B 109.4
C25 C24 H13B 109.4
H13A C24 H13B 108.0
C33 C32 C14 116.8(3)
C33 C32 H14A 108.1
C14 C32 H14A 108.1
C33 C32 H14B 108.1
C14 C32 H14B 108.1
H14A C32 H14B 107.3
C34 C33 C32 110.9(4)
C34 C33 C38 114.1(4)
C32 C33 C38 109.1(4)
C34 C33 H15 107.5
C32 C33 H15 107.5
C38 C33 H15 107.5
C39 C38 C33 115.2(6)
C39 C38 H16A 108.5
C33 C38 H16A 108.5
C39 C38 H16B 108.5
C33 C38 H16B 108.5
H16A C38 H16B 107.5
C38 C39 H17A 109.5
C38 C39 H17B 109.5
H17A C39 H17B 109.5
C38 C39 H17C 109.5
H17A C39 H17C 109.5
H17B C39 H17C 109.5
C33 C34 C35 118.0(4)
C33 C34 H18A 107.8
C35 C34 H18A 107.8
C33 C34 H18B 107.8
C35 C34 H18B 107.8
H18A C34 H18B 107.1
C36 C35 C34 112.7(5)
C36 C35 H19A 109.1
C34 C35 H19A 109.1
C36 C35 H19B 109.1
C34 C35 H19B 109.1
H19A C35 H19B 107.8
C35 C36 C37 114.3(6)
C35 C36 H20A 108.7
C37 C36 H20A 108.7
C35 C36 H20B 108.7
C37 C36 H20B 108.7
H20A C36 H20B 107.6
C36 C37 H21A 109.5
C36 C37 H21B 109.5
H21A C37 H21B 109.5
C36 C37 H21C 109.5
H21A C37 H21C 109.5
H21B C37 H21C 109.5
C3 C4 C5 119.2(4)
C3 C4 H22 120.4
C5 C4 H22 120.4
C2 C3 C4 119.7(4)
C2 C3 H23 120.2
C4 C3 H23 120.2
C23 C22 C21 119.4(3)
C23 C22 H24 120.3
C21 C22 H24 120.3
N1 C10 C9 117.8(3)
N1 C10 C11 112.4(3)
C9 C10 C11 129.8(3)
N1 C6 C7 119.6(3)
N1 C6 C5 113.8(3)
C7 C6 C5 126.6(3)
C8 C7 C6 118.4(4)
C8 C7 H27 120.8
C6 C7 H27 120.8
C7 C8 C9 121.5(4)
C7 C8 H28 119.3
C9 C8 H28 119.3
C8 C9 C10 119.1(4)
C8 C9 H29 120.4
C10 C9 H29 120.4
N2 C5 C4 120.6(3)
N2 C5 C6 115.2(3)
C4 C5 C6 124.2(4)
N2 C1 C2 121.8(4)
N2 C1 H31 119.1
C2 C1 H31 119.1
C3 C2 C1 119.2(4)
C3 C2 H32 120.4
C1 C2 H32 120.4
C26 C25 C30 111.7(12)
C26 C25 C24 103.0(11)
C30 C25 C24 118.2(10)
C26 C25 H33 107.8
C30 C25 H33 107.8
C24 C25 H33 107.8
C25 C26 C27 115.8(11)
C25 C26 H35A 108.3
C27 C26 H35A 108.3
C25 C26 H35B 108.3
C27 C26 H35B 108.3
H35A C26 H35B 107.4
C31 C30 C25 118.2(14)
C31 C30 H37A 107.8
C25 C30 H37A 107.8
C31 C30 H37B 107.8
C25 C30 H37B 107.8
H37A C30 H37B 107.1
C26 C27 C28 115.1(12)
C26 C27 H39A 108.5
C28 C27 H39A 108.5
C26 C27 H39B 108.5
C28 C27 H39B 108.5
H39A C27 H39B 107.5
C29 C28 C27 118.1(14)
C29 C28 H41A 107.8
C27 C28 H41A 107.8
C29 C28 H41B 107.8
C27 C28 H41B 107.8
H41A C28 H41B 107.1
C24 C25B C30B 116.7(11)
C24 C25B C26B 107.9(10)
C30B C25B C26B 108.2(12)
C24 C25B H34 107.9
C30B C25B H34 107.9
C26B C25B H34 107.9
C27B C26B C25B 112.0(13)
C27B C26B H36A 109.2
C25B C26B H36A 109.2
C27B C26B H36B 109.2
C25B C26B H36B 109.2
H36A C26B H36B 107.9
C25B C30B C31B 112.3(13)
C25B C30B H38A 109.2
C31B C30B H38A 109.2
C25B C30B H38B 109.2
C31B C30B H38B 109.2
H38A C30B H38B 107.9
C26B C27B C28B 107.6(15)
C26B C27B H40A 110.2
C28B C27B H40A 110.2
C26B C27B H40B 110.2
C28B C27B H40B 110.2
H40A C27B H40B 108.5
C27B C28B C29B 110.0(13)
C27B C28B H42A 109.7
C29B C28B H42A 109.7
C27B C28B H42B 109.7
C29B C28B H42B 109.7
H42A C28B H42B 108.2
C28B C29B H44A 109.5
C28B C29B H44B 109.5
H44A C29B H44B 109.5
C28B C29B H44C 109.5
H44A C29B H44C 109.5
H44B C29B H44C 109.5
C30B C31B H46A 109.5
C30B C31B H46B 109.5
H46A C31B H46B 109.5
C30B C31B H46C 109.5
H46A C31B H46C 109.5
H46B C31B H46C 109.5
Cl2S C1S Cl1S 114.8(7)
Cl2S C1S H1S1 108.6
Cl1S C1S H1S1 108.6
Cl2S C1S H1S2 108.6
Cl1S C1S H1S2 108.6
H1S1 C1S H1S2 107.6
Cl4S C2S Cl3S 114.2(12)
Cl4S C2S H2S1 108.7
Cl3S C2S H2S1 108.7
Cl4S C2S H2S2 108.7
Cl3S C2S H2S2 108.7
H2S1 C2S H2S2 107.6

loop_
_geom_bond_atom_site_label_1
_geom_bond_atom_site_label_2
_geom_bond_distance
Pt N1 1.944(3)
Pt C23 1.986(3)
Pt N2 2.101(3)
Pt Cl 2.2960(9)
O1 N3 1.225(5)
O2 N3 1.240(5)
N1 C6 1.349(4)
N1 C10 1.364(4)
N2 C1 1.342(4)
N2 C5 1.359(5)
N3 C17 1.468(5)
C23 C22 1.389(5)
C23 C11 1.428(5)
C11 C12 1.409(5)
C11 C10 1.467(5)
C12 C13 1.380(5)
C12 H3 0.9500
C13 C21 1.396(5)
C13 C14 1.538(5)
C21 C22 1.396(5)
C21 C20 1.463(5)
C20 C19 1.381(6)
C20 C15 1.410(5)
C19 C18 1.379(5)
C19 H7 0.9500
C18 C17 1.392(6)
C18 H8 0.9500
C17 C16 1.385(7)
C15 C16 1.381(6)
C15 C14 1.517(6)
C16 H11 0.9500
C14 C32 1.540(6)
C14 C24 1.551(6)
C24 C25B 1.463(15)
C24 C25 1.645(16)
C24 H13A 0.9900
C24 H13B 0.9900
C32 C33 1.530(6)
C32 H14A 0.9900
C32 H14B 0.9900
C33 C34 1.460(7)
C33 C38 1.544(7)
C33 H15 1.0000
C38 C39 1.418(10)
C38 H16A 0.9900
C38 H16B 0.9900
C39 H17A 0.9800
C39 H17B 0.9800
C39 H17C 0.9800
C34 C35 1.533(7)
C34 H18A 0.9900
C34 H18B 0.9900
C35 C36 1.472(8)
C35 H19A 0.9900
C35 H19B 0.9900
C36 C37 1.584(10)
C36 H20A 0.9900
C36 H20B 0.9900
C37 H21A 0.9800
C37 H21B 0.9800
C37 H21C 0.9800
C4 C3 1.384(6)
C4 C5 1.393(5)
C4 H22 0.9500
C3 C2 1.368(6)
C3 H23 0.9500
C22 H24 0.9500
C10 C9 1.396(5)
C6 C7 1.386(5)
C6 C5 1.484(5)
C7 C8 1.379(6)
C7 H27 0.9500
C8 C9 1.387(6)
C8 H28 0.9500
C9 H29 0.9500
C1 C2 1.384(5)
C1 H31 0.9500
C2 H32 0.9500
C25 C26 1.494(17)
C25 C30 1.570(19)
C25 H33 1.0000
C26 C27 1.505(16)
C26 H35A 0.9900
C26 H35B 0.9900
C30 C31 1.42(2)
C30 H37A 0.9900
C30 H37B 0.9900
C27 C28 1.53(2)
C27 H39A 0.9900
C27 H39B 0.9900
C28 C29 1.452(19)
C28 H41A 0.9900
C28 H41B 0.9900
C29 H43A 0.9800
C29 H43B 0.9800
C29 H43C 0.9800
C31 H45A 0.9800
C31 H45B 0.9800
C31 H45C 0.9800
C25B C30B 1.511(17)
C25B C26B 1.570(19)
C25B H34 1.0000
C26B C27B 1.51(2)
C26B H36A 0.9900
C26B H36B 0.9900
C30B C31B 1.54(2)
C30B H38A 0.9900
C30B H38B 0.9900
C27B C28B 1.51(2)
C27B H40A 0.9900
C27B H40B 0.9900
C28B C29B 1.589(18)
C28B H42A 0.9900
C28B H42B 0.9900
C29B H44A 0.9800
C29B H44B 0.9800
C29B H44C 0.9800
C31B H46A 0.9800
C31B H46B 0.9800
C31B H46C 0.9800
Cl1S C1S 1.766(12)
Cl2S C1S 1.682(12)
C1S H1S1 0.9900
C1S H1S2 0.9900
Cl3S C2S 1.829(19)
Cl4S C2S 1.70(2)
C2S H2S1 0.9900
C2S H2S2 0.9900
